data_4329843
loop_
_publ_author_name
'Christian Hering'
'Mathias Lehmann'
'Axel Schulz'
'Alexander Villinger'

_publ_contact_author_address
;
Universit\"at Rostock
Institut f\"ur Chemie
Abteilung f\"ur Anorganische Chemie
Albert-Einstein-Strasse 3a 
18059 Rostock
Bundesrepublik Deutschland
;
_publ_contact_author_email
;
axel.schulz@uni-rostock.de, alexander.villinger@uni-rostock.de'
;
_publ_contact_author_fax '+49 (0)381/498-6382'
_publ_contact_author_name 'Axel Schulz'
_publ_contact_author_phone '+49 (0)381/498-6400 or 6403'
_publ_section_title
;
 Chlorine/Methyl Exchange Reactions in Silylated Aminostibanes: A New
 Route To Stibinostibonium Cations
;
_journal_name_full 'Inorganic Chemistry'
_journal_page_first 8212
_journal_page_last 8224
_journal_paper_doi 10.1021/ic300770b
_journal_volume 51
_journal_year 2012
_chemical_formula_moiety 'C5 H15 Sb2 +, Cl4 Ga -'
_chemical_formula_sum 'C5 H15 Cl4 Ga Sb2'
_chemical_formula_weight 530.19
_chemical_name_systematic
;
 ?
;
_space_group_IT_number 14
_symmetry_cell_setting monoclinic
_symmetry_Int_Tables_number 14
_symmetry_space_group_name_Hall '-P 2ybc'
_symmetry_space_group_name_H-M 'P 1 21/c 1'
_atom_sites_solution_hydrogens geom
_atom_sites_solution_primary direct
_atom_sites_solution_secondary difmap
_audit_author_name 'Villinger, A.'
_audit_creation_method SHELXL-97
_cell_angle_alpha 90.00
_cell_angle_beta 97.164(2)
_cell_angle_gamma 90.00
_cell_formula_units_Z 4
_cell_length_a 9.0611(3)
_cell_length_b 9.9336(3)
_cell_length_c 17.2811(6)
_cell_measurement_reflns_used 6137
_cell_measurement_temperature 173(2)
_cell_measurement_theta_max 62.634
_cell_measurement_theta_min 4.531
_cell_volume 1543.32(9)
_computing_cell_refinement 'Bruker Apex v2.0-2'
_computing_data_collection 'Bruker Apex v2.0-2'
_computing_data_reduction 'Bruker SAINT'
_computing_molecular_graphics 'ORTEP-3 (Farrugia, 1997)'
_computing_publication_material SHELXL-97
_computing_structure_refinement 'SHELXL-97 (Sheldrick, 1997)'
_computing_structure_solution 'SHELXS-97 (Sheldrick, 1997)'
_diffrn_ambient_temperature 173(2)
_diffrn_measured_fraction_theta_full 0.994
_diffrn_measured_fraction_theta_max 0.994
_diffrn_measurement_device_type 'Bruker Apex Kappa II-CCD-diffractometer'
_diffrn_measurement_method 'phi and psi scans'
_diffrn_radiation_monochromator graphite
_diffrn_radiation_source 'sealed tube'
_diffrn_radiation_type MoK\a
_diffrn_radiation_wavelength 0.71073
_diffrn_reflns_av_R_equivalents 0.0404
_diffrn_reflns_av_sigmaI/netI 0.0373
_diffrn_reflns_limit_h_max 10
_diffrn_reflns_limit_h_min -13
_diffrn_reflns_limit_k_max 15
_diffrn_reflns_limit_k_min -14
_diffrn_reflns_limit_l_max 26
_diffrn_reflns_limit_l_min -25
_diffrn_reflns_number 26459
_diffrn_reflns_theta_full 32.57
_diffrn_reflns_theta_max 32.57
_diffrn_reflns_theta_min 3.06
_exptl_absorpt_coefficient_mu 5.862
_exptl_absorpt_correction_T_max 0.7993
_exptl_absorpt_correction_T_min 0.3335
_exptl_absorpt_correction_type multi-scan
_exptl_absorpt_process_details '(SADABS; Sheldrick, 2004)'
_exptl_crystal_colour colourless
_exptl_crystal_density_diffrn 2.282
_exptl_crystal_description plate
_exptl_crystal_F_000 984
_exptl_crystal_size_max 0.24
_exptl_crystal_size_mid 0.13
_exptl_crystal_size_min 0.04
_refine_diff_density_max 2.143
_refine_diff_density_min -0.577
_refine_diff_density_rms 0.159
_refine_ls_extinction_method none
_refine_ls_goodness_of_fit_ref 1.000
_refine_ls_hydrogen_treatment constr
_refine_ls_matrix_type full
_refine_ls_number_parameters 114
_refine_ls_number_reflns 5579
_refine_ls_number_restraints 0
_refine_ls_restrained_S_all 1.000
_refine_ls_R_factor_all 0.0613
_refine_ls_R_factor_gt 0.0322
_refine_ls_shift/su_max 0.001
_refine_ls_shift/su_mean 0.000
_refine_ls_structure_factor_coef Fsqd
_refine_ls_weighting_details 'calc w=1/[\s^2^(Fo^2^)+(0.0382P)^2^+0.0000P] where P=(Fo^2^+2Fc^2^)/3'
_refine_ls_weighting_scheme calc
_refine_ls_wR_factor_gt 0.0692
_refine_ls_wR_factor_ref 0.0756
_reflns_number_gt 3946
_reflns_number_total 5579
_reflns_threshold_expression >2\s(I)
_cod_data_source_file ic300770b_si_001_15.cif
_cod_data_source_block av_ml91_me5sb2_gacl4
_cod_original_sg_symbol_H-M 'P 21/c'
_cod_database_code 4329843

loop_
_symmetry_equiv_pos_as_xyz
'x, y, z'
'-x, y+1/2, -z+1/2'
'-x, -y, -z'
'x, -y-1/2, z-1/2'

loop_
_atom_site_label
_atom_site_type_symbol
_atom_site_fract_x
_atom_site_fract_y
_atom_site_fract_z
_atom_site_U_iso_or_equiv
_atom_site_adp_type
_atom_site_occupancy
_atom_site_symmetry_multiplicity
_atom_site_calc_flag
_atom_site_refinement_flags
Sb1 Sb 0.69208(2) 0.69889(2) 0.211454(12) 0.02322(6) Uani 1 1 d .
Sb2 Sb 0.90735(2) 0.79162(2) 0.118837(13) 0.02605(6) Uani 1 1 d .
C1 C 1.0212(5) 0.6014(4) 0.1206(3) 0.0438(10) Uani 1 1 d .
H1A H 0.9509 0.5309 0.1007 0.066 Uiso 1 1 calc R
H1B H 1.0629 0.5798 0.1743 0.066 Uiso 1 1 calc R
H1C H 1.1017 0.6068 0.0878 0.066 Uiso 1 1 calc R
C2 C 0.7690(5) 0.7550(5) 0.0106(2) 0.0413(9) Uani 1 1 d .
H2A H 0.8251 0.7745 -0.0330 0.062 Uiso 1 1 calc R
H2B H 0.6811 0.8132 0.0073 0.062 Uiso 1 1 calc R
H2C H 0.7376 0.6605 0.0083 0.062 Uiso 1 1 calc R
C3 C 0.4721(4) 0.6873(4) 0.1546(2) 0.0337(8) Uani 1 1 d .
H3A H 0.4037 0.6703 0.1931 0.051 Uiso 1 1 calc R
H3B H 0.4649 0.6138 0.1165 0.051 Uiso 1 1 calc R
H3C H 0.4458 0.7725 0.1277 0.051 Uiso 1 1 calc R
C4 C 0.7351(4) 0.5121(4) 0.2684(2) 0.0324(8) Uani 1 1 d .
H4A H 0.6678 0.5006 0.3082 0.049 Uiso 1 1 calc R
H4B H 0.8384 0.5100 0.2933 0.049 Uiso 1 1 calc R
H4C H 0.7191 0.4390 0.2302 0.049 Uiso 1 1 calc R
C5 C 0.6722(5) 0.8353(4) 0.3032(2) 0.0358(8) Uani 1 1 d .
H5A H 0.6372 0.9225 0.2815 0.054 Uiso 1 1 calc R
H5B H 0.7694 0.8469 0.3344 0.054 Uiso 1 1 calc R
H5C H 0.6009 0.8001 0.3363 0.054 Uiso 1 1 calc R
Ga Ga 0.25166(4) 0.69646(4) 0.41392(2) 0.02359(8) Uani 1 1 d .
Cl1 Cl 0.17945(11) 0.61315(10) 0.51876(5) 0.0380(2) Uani 1 1 d .
Cl2 Cl 0.35821(11) 0.89002(9) 0.43872(5) 0.0371(2) Uani 1 1 d .
Cl3 Cl 0.40731(12) 0.55705(11) 0.37089(7) 0.0492(3) Uani 1 1 d .
Cl4 Cl 0.06152(14) 0.72491(12) 0.32610(7) 0.0581(3) Uani 1 1 d .

loop_
_atom_site_aniso_label
_atom_site_aniso_U_11
_atom_site_aniso_U_22
_atom_site_aniso_U_33
_atom_site_aniso_U_23
_atom_site_aniso_U_13
_atom_site_aniso_U_12
Sb1 0.02155(11) 0.02633(11) 0.02200(10) 0.00298(8) 0.00359(7) 0.00050(9)
Sb2 0.02636(12) 0.02643(11) 0.02601(11) 0.00093(8) 0.00581(8) -0.00246(9)
C1 0.038(2) 0.037(2) 0.059(3) 0.0049(19) 0.0159(19) 0.0078(18)
C2 0.049(2) 0.044(2) 0.0281(18) 0.0041(16) -0.0031(16) -0.012(2)
C3 0.0266(18) 0.0347(19) 0.038(2) 0.0000(15) -0.0026(14) 0.0028(15)
C4 0.0326(19) 0.0293(17) 0.0365(19) 0.0065(14) 0.0086(15) 0.0021(15)
C5 0.042(2) 0.0355(19) 0.0300(18) -0.0028(14) 0.0028(15) 0.0010(17)
Ga 0.02222(17) 0.02580(18) 0.02277(16) -0.00202(14) 0.00296(12) -0.00280(15)
Cl1 0.0462(5) 0.0384(5) 0.0326(4) 0.0003(4) 0.0184(4) -0.0025(4)
Cl2 0.0407(5) 0.0285(4) 0.0409(5) -0.0031(4) -0.0003(4) -0.0095(4)
Cl3 0.0467(6) 0.0427(5) 0.0646(7) -0.0164(5) 0.0326(5) -0.0018(5)
Cl4 0.0495(7) 0.0589(7) 0.0574(7) 0.0130(5) -0.0277(5) -0.0144(5)

loop_
_atom_type_symbol
_atom_type_description
_atom_type_scat_dispersion_real
_atom_type_scat_dispersion_imag
_atom_type_scat_source
C C 0.0033 0.0016 'International Tables Vol C Tables 4.2.6.8 and 6.1.1.4'
H H 0.0000 0.0000 'International Tables Vol C Tables 4.2.6.8 and 6.1.1.4'
Cl Cl 0.1484 0.1585 'International Tables Vol C Tables 4.2.6.8 and 6.1.1.4'
Sb Sb -0.5866 1.5461 'International Tables Vol C Tables 4.2.6.8 and 6.1.1.4'
Ga Ga 0.2307 1.6083 'International Tables Vol C Tables 4.2.6.8 and 6.1.1.4'

loop_
_geom_angle_atom_site_label_1
_geom_angle_atom_site_label_2
_geom_angle_atom_site_label_3
_geom_angle
C5 Sb1 C3 102.75(15)
C5 Sb1 C4 104.00(14)
C3 Sb1 C4 106.11(15)
C5 Sb1 Sb2 110.21(11)
C3 Sb1 Sb2 115.58(11)
C4 Sb1 Sb2 116.70(10)
C2 Sb2 C1 95.19(18)
C2 Sb2 Sb1 93.94(11)
C1 Sb2 Sb1 93.96(11)
Sb2 C1 H1A 109.5
Sb2 C1 H1B 109.5
H1A C1 H1B 109.5
Sb2 C1 H1C 109.5
H1A C1 H1C 109.5
H1B C1 H1C 109.5
Sb2 C2 H2A 109.5
Sb2 C2 H2B 109.5
H2A C2 H2B 109.5
Sb2 C2 H2C 109.5
H2A C2 H2C 109.5
H2B C2 H2C 109.5
Sb1 C3 H3A 109.5
Sb1 C3 H3B 109.5
H3A C3 H3B 109.5
Sb1 C3 H3C 109.5
H3A C3 H3C 109.5
H3B C3 H3C 109.5
Sb1 C4 H4A 109.5
Sb1 C4 H4B 109.5
H4A C4 H4B 109.5
Sb1 C4 H4C 109.5
H4A C4 H4C 109.5
H4B C4 H4C 109.5
Sb1 C5 H5A 109.5
Sb1 C5 H5B 109.5
H5A C5 H5B 109.5
Sb1 C5 H5C 109.5
H5A C5 H5C 109.5
H5B C5 H5C 109.5
Cl1 Ga Cl4 109.80(5)
Cl1 Ga Cl2 110.29(4)
Cl4 Ga Cl2 108.53(4)
Cl1 Ga Cl3 108.63(4)
Cl4 Ga Cl3 109.67(5)
Cl2 Ga Cl3 109.91(4)

loop_
_geom_bond_atom_site_label_1
_geom_bond_atom_site_label_2
_geom_bond_distance
Sb1 C5 2.111(4)
Sb1 C3 2.113(4)
Sb1 C4 2.114(3)
Sb1 Sb2 2.8273(3)
Sb2 C2 2.149(4)
Sb2 C1 2.151(4)
C1 H1A 0.9800
C1 H1B 0.9800
C1 H1C 0.9800
C2 H2A 0.9800
C2 H2B 0.9800
C2 H2C 0.9800
C3 H3A 0.9800
C3 H3B 0.9800
C3 H3C 0.9800
C4 H4A 0.9800
C4 H4B 0.9800
C4 H4C 0.9800
C5 H5A 0.9800
C5 H5B 0.9800
C5 H5C 0.9800
Ga Cl1 2.1658(9)
Ga Cl4 2.1678(11)
Ga Cl2 2.1702(9)
Ga Cl3 2.1728(10)

loop_
_geom_torsion_atom_site_label_1
_geom_torsion_atom_site_label_2
_geom_torsion_atom_site_label_3
_geom_torsion_atom_site_label_4
_geom_torsion
C5 Sb1 Sb2 C2 -133.44(17)
C3 Sb1 Sb2 C2 -17.53(17)
C4 Sb1 Sb2 C2 108.28(17)
C5 Sb1 Sb2 C1 131.07(17)
C3 Sb1 Sb2 C1 -113.02(17)
C4 Sb1 Sb2 C1 12.79(17)
